data_7130684
loop_
_publ_author_name
'Shen, Chang'
'Dagnaw, Wasihun Menberu'
'Fong, Ching Wai'
'Lau, Kai Chung'
'Chow, Cheuk-Fai'

_publ_section_title
;
 Selective functionalization of C(sp3)--H bonds: catalytic chlorination
 and bromination by IronIII-acacen-halide under ambient condition
;
_journal_name_full 'Chemical Communications'
_journal_paper_doi 10.1039/D2CC02924C
_journal_year 2022
_chemical_formula_sum 'C12 H18 Br Fe N2 O2'
_chemical_formula_weight 358.04
_chemical_name_systematic FeIII(acacen)(Br)
_space_group_crystal_system monoclinic
_space_group_IT_number 14
_space_group_name_Hall '-P 2yn'
_space_group_name_H-M_alt 'P 1 21/n 1'
_atom_sites_solution_hydrogens geom
_audit_creation_method SHELXL-2017/1
_audit_update_record
;
2020-07-24 deposited with the CCDC.	2022-08-31 downloaded from the CCDC.
;
_cell_angle_alpha 90
_cell_angle_beta 101.458(5)
_cell_angle_gamma 90
_cell_formula_units_Z 4
_cell_length_a 7.3529(16)
_cell_length_b 24.649(5)
_cell_length_c 8.2656(14)
_cell_measurement_reflns_used 196
_cell_measurement_temperature 298(2)
_cell_measurement_theta_max 27.70
_cell_measurement_theta_min 2.64
_cell_volume 1468.2(5)
_computing_cell_refinement 'BRUKER D8VENTURE DIFFRACTOMETER'
_computing_data_collection 'BRUKER D8VENTURE DIFFRACTOMETER'
_computing_data_reduction 'BRUKER D8VENTURE DIFFRACTOMETER'
_computing_structure_refinement 'SHELXL-2017/1 (Sheldrick, 2017)'
_computing_structure_solution 'SHELXT 2014/5 (Sheldrick, 2014)'
_diffrn_ambient_temperature 298(2)
_diffrn_measured_fraction_theta_full 0.998
_diffrn_measured_fraction_theta_max 0.998
_diffrn_measurement_device_type 'BRUKER D8VENTURE DIFFRACTOMETER'
_diffrn_measurement_method 'PHI & OMEGA SCAN'
_diffrn_radiation_type MoK\a
_diffrn_radiation_wavelength 0.71073
_diffrn_reflns_av_R_equivalents 0.0328
_diffrn_reflns_av_unetI/netI 0.0220
_diffrn_reflns_Laue_measured_fraction_full 0.998
_diffrn_reflns_Laue_measured_fraction_max 0.998
_diffrn_reflns_limit_h_max 9
_diffrn_reflns_limit_h_min -9
_diffrn_reflns_limit_k_max 32
_diffrn_reflns_limit_k_min -32
_diffrn_reflns_limit_l_max 10
_diffrn_reflns_limit_l_min -10
_diffrn_reflns_number 25004
_diffrn_reflns_point_group_measured_fraction_full 0.998
_diffrn_reflns_point_group_measured_fraction_max 0.998
_diffrn_reflns_theta_full 25.242
_diffrn_reflns_theta_max 27.926
_diffrn_reflns_theta_min 3.275
_exptl_absorpt_coefficient_mu 3.744
_exptl_absorpt_correction_T_max 0.7456
_exptl_absorpt_correction_T_min 0.5071
_exptl_absorpt_correction_type multi-scan
_exptl_absorpt_process_details 'SADABS-2016/2 (Sheldrick, 2015)'
_exptl_crystal_colour dark_brown
_exptl_crystal_density_diffrn 1.620
_exptl_crystal_description block
_exptl_crystal_F_000 724
_exptl_crystal_size_max 0.400
_exptl_crystal_size_mid 0.300
_exptl_crystal_size_min 0.300
_refine_diff_density_max 0.454
_refine_diff_density_min -0.543
_refine_diff_density_rms 0.084
_refine_ls_extinction_method none
_refine_ls_goodness_of_fit_ref 1.101
_refine_ls_hydrogen_treatment constr
_refine_ls_matrix_type full
_refine_ls_number_parameters 177
_refine_ls_number_reflns 3508
_refine_ls_number_restraints 0
_refine_ls_restrained_S_all 1.101
_refine_ls_R_factor_all 0.0480
_refine_ls_R_factor_gt 0.0360
_refine_ls_shift/su_max 0.001
_refine_ls_shift/su_mean 0.000
_refine_ls_structure_factor_coef Fsqd
_refine_ls_weighting_details 'w=1/[\s^2^(Fo^2^)+(0.0407P)^2^+0.9209P] where P=(Fo^2^+2Fc^2^)/3'
_refine_ls_weighting_scheme calc
_refine_ls_wR_factor_gt 0.0856
_refine_ls_wR_factor_ref 0.0907
_reflns_Friedel_coverage 0.000
_reflns_number_gt 2900
_reflns_number_total 3508
_reflns_threshold_expression 'I > 2\s(I)'
_cod_data_source_file d2cc02924c2.cif
_cod_data_source_block SCFe-2B
_cod_original_sg_symbol_H-M 'P 21/n'
_cod_database_code 7130684
_shelx_shelxl_version_number 2017/1
_shelx_space_group_comment
;
The symmetry employed for this shelxl refinement is uniquely defined
by the following loop, which should always be used as a source of
symmetry information in preference to the above space-group names.
They are only intended as comments.
;
_shelx_estimated_absorpt_t_min 0.316
_shelx_estimated_absorpt_t_max 0.400

loop_
_space_group_symop_operation_xyz
'x, y, z'
'-x+1/2, y+1/2, -z+1/2'
'-x, -y, -z'
'x-1/2, -y-1/2, z-1/2'

loop_
_atom_site_label
_atom_site_type_symbol
_atom_site_fract_x
_atom_site_fract_y
_atom_site_fract_z
_atom_site_U_iso_or_equiv
_atom_site_adp_type
_atom_site_occupancy
_atom_site_site_symmetry_order
_atom_site_calc_flag
_atom_site_refinement_flags_posn
_atom_site_refinement_flags_adp
_atom_site_refinement_flags_occupancy
_atom_site_disorder_assembly
_atom_site_disorder_group
Br1 Br 0.23515(5) 0.55830(2) 0.03126(4) 0.05493(12) Uani 1 1 d . . . . .
O1 O 0.3078(3) 0.64370(9) 0.3747(2) 0.0570(6) Uani 1 1 d . . . . .
Fe1 Fe 0.41625(5) 0.62787(2) 0.18722(4) 0.03707(11) Uani 1 1 d . . . . .
N1 N 0.6167(4) 0.58446(10) 0.3443(3) 0.0501(6) Uani 1 1 d . . . . .
C1 C 0.2068(6) 0.64298(18) 0.6279(5) 0.0769(11) Uani 1 1 d . . . . .
H1A H 0.209628 0.681850 0.635431 0.115 Uiso 1 1 calc R U . . .
H1B H 0.241579 0.627664 0.736391 0.115 Uiso 1 1 calc R U . . .
H1C H 0.083699 0.631312 0.578466 0.115 Uiso 1 1 calc R U . . .
N2 N 0.6376(4) 0.63851(10) 0.0750(3) 0.0524(6) Uani 1 1 d . . . . .
O2 O 0.3229(3) 0.69620(8) 0.0934(3) 0.0516(5) Uani 1 1 d . . . . .
C2 C 0.3412(5) 0.62429(13) 0.5229(4) 0.0524(7) Uani 1 1 d . . . . .
C3 C 0.4843(5) 0.59076(14) 0.5845(4) 0.0616(9) Uani 1 1 d . . . . .
H3 H 0.494665 0.579402 0.693207 0.074 Uiso 1 1 calc R U . . .
C4 C 0.6194(5) 0.57147(12) 0.4979(4) 0.0544(8) Uani 1 1 d . . . . .
C5 C 0.7712(6) 0.53520(17) 0.5941(6) 0.0845(13) Uani 1 1 d . . . . .
H5A H 0.760513 0.499486 0.546790 0.127 Uiso 1 1 calc R U . . .
H5B H 0.758207 0.533201 0.707189 0.127 Uiso 1 1 calc R U . . .
H5C H 0.890527 0.550081 0.588694 0.127 Uiso 1 1 calc R U . . .
C6 C 0.7590(7) 0.56510(19) 0.2573(6) 0.0869(14) Uani 1 1 d . . . . .
H6A H 0.755738 0.525763 0.254294 0.104 Uiso 1 1 calc R U . A 1
H6AB H 0.879907 0.575899 0.318997 0.104 Uiso 1 1 calc R U . A 1
C7 C 0.736(2) 0.5867(5) 0.079(2) 0.054(3) Uani 0.42(3) 1 d . . P B 1
H7A H 0.856528 0.591952 0.049559 0.065 Uiso 0.42(3) 1 calc R U P B 1
H7AB H 0.665337 0.561284 0.001059 0.065 Uiso 0.42(3) 1 calc R U P B 1
C7' C 0.7993(17) 0.6009(5) 0.1468(19) 0.068(3) Uani 0.58(3) 1 d . . P B 2
H7'1 H 0.836555 0.581211 0.057224 0.082 Uiso 0.58(3) 1 calc R U P B 2
H7'2 H 0.903870 0.622876 0.199615 0.082 Uiso 0.58(3) 1 calc R U P B 2
C8 C 0.8432(6) 0.6791(2) -0.0935(6) 0.0966(15) Uani 1 1 d . . . . .
H8A H 0.850016 0.646719 -0.156766 0.145 Uiso 1 1 calc R U . . .
H8B H 0.949499 0.680997 -0.005023 0.145 Uiso 1 1 calc R U . . .
H8C H 0.840893 0.710239 -0.163505 0.145 Uiso 1 1 calc R U . . .
C9 C 0.6671(5) 0.67782(14) -0.0226(4) 0.0550(8) Uani 1 1 d . . . . .
C10 C 0.5427(5) 0.72104(14) -0.0639(4) 0.0605(9) Uani 1 1 d . . . . .
H10 H 0.573482 0.747316 -0.134633 0.073 Uiso 1 1 calc R U . . .
C11 C 0.3811(5) 0.72809(11) -0.0100(4) 0.0504(7) Uani 1 1 d . . . . .
C12 C 0.2551(6) 0.77541(14) -0.0686(5) 0.0761(12) Uani 1 1 d . . . . .
H12A H 0.323373 0.802751 -0.114078 0.114 Uiso 1 1 calc R U . . .
H12B H 0.208942 0.790301 0.022672 0.114 Uiso 1 1 calc R U . . .
H12C H 0.152939 0.763311 -0.151875 0.114 Uiso 1 1 calc R U . . .

loop_
_atom_site_aniso_label
_atom_site_aniso_U_11
_atom_site_aniso_U_22
_atom_site_aniso_U_33
_atom_site_aniso_U_23
_atom_site_aniso_U_13
_atom_site_aniso_U_12
Br1 0.0581(2) 0.04388(18) 0.0602(2) -0.00535(13) 0.00539(15) -0.00364(13)
O1 0.0703(15) 0.0645(13) 0.0384(11) 0.0047(10) 0.0163(10) 0.0192(12)
Fe1 0.0403(2) 0.03486(19) 0.0357(2) 0.00303(14) 0.00692(15) 0.00583(15)
N1 0.0490(15) 0.0418(13) 0.0546(15) 0.0007(11) -0.0019(12) 0.0111(11)
C1 0.085(3) 0.100(3) 0.052(2) 0.002(2) 0.0283(19) -0.006(2)
N2 0.0476(15) 0.0500(14) 0.0639(16) 0.0026(12) 0.0215(13) 0.0043(11)
O2 0.0559(13) 0.0403(10) 0.0593(12) 0.0115(9) 0.0131(10) 0.0103(9)
C2 0.064(2) 0.0527(17) 0.0410(15) 0.0009(13) 0.0107(14) -0.0107(15)
C3 0.073(2) 0.065(2) 0.0433(17) 0.0161(15) 0.0020(16) -0.0102(18)
C4 0.058(2) 0.0399(14) 0.0559(19) 0.0087(13) -0.0121(15) -0.0052(14)
C5 0.084(3) 0.071(2) 0.084(3) 0.027(2) -0.019(2) 0.012(2)
C6 0.086(3) 0.094(3) 0.078(3) 0.004(2) 0.010(2) 0.053(3)
C7 0.038(6) 0.063(6) 0.064(8) -0.002(5) 0.015(5) 0.017(4)
C7' 0.043(5) 0.089(6) 0.074(7) -0.008(5) 0.012(4) 0.015(4)
C8 0.070(3) 0.128(4) 0.102(3) 0.021(3) 0.043(3) -0.015(3)
C9 0.0466(18) 0.067(2) 0.0519(17) -0.0029(15) 0.0117(14) -0.0133(16)
C10 0.068(2) 0.0591(19) 0.0532(19) 0.0159(15) 0.0083(16) -0.0115(17)
C11 0.064(2) 0.0391(14) 0.0421(15) 0.0039(12) -0.0041(14) -0.0044(13)
C12 0.095(3) 0.0481(19) 0.077(3) 0.0217(17) -0.003(2) 0.0100(19)

loop_
_atom_type_symbol
_atom_type_description
_atom_type_scat_dispersion_real
_atom_type_scat_dispersion_imag
_atom_type_scat_source
C C 0.0033 0.0016 'International Tables Vol C Tables 4.2.6.8 and 6.1.1.4'
H H 0.0000 0.0000 'International Tables Vol C Tables 4.2.6.8 and 6.1.1.4'
Br Br -0.2901 2.4595 'International Tables Vol C Tables 4.2.6.8 and 6.1.1.4'
Fe Fe 0.3463 0.8444 'International Tables Vol C Tables 4.2.6.8 and 6.1.1.4'
N N 0.0061 0.0033 'International Tables Vol C Tables 4.2.6.8 and 6.1.1.4'
O O 0.0106 0.0060 'International Tables Vol C Tables 4.2.6.8 and 6.1.1.4'

loop_
_geom_angle_atom_site_label_1
_geom_angle_atom_site_label_2
_geom_angle_atom_site_label_3
_geom_angle
_geom_angle_site_symmetry_1
_geom_angle_site_symmetry_3
_geom_angle_publ_flag
C2 O1 Fe1 131.2(2) . . ?
O1 Fe1 O2 88.61(9) . . ?
O1 Fe1 N2 146.80(11) . . ?
O2 Fe1 N2 87.54(10) . . ?
O1 Fe1 N1 87.51(10) . . ?
O2 Fe1 N1 149.61(10) . . ?
N2 Fe1 N1 79.53(11) . . ?
O1 Fe1 Br1 107.80(8) . . ?
O2 Fe1 Br1 107.17(7) . . ?
N2 Fe1 Br1 104.84(8) . . ?
N1 Fe1 Br1 102.70(7) . . ?
C4 N1 C6 121.6(3) . . ?
C4 N1 Fe1 127.6(2) . . ?
C6 N1 Fe1 110.6(2) . . ?
C2 C1 H1A 109.5 . . ?
C2 C1 H1B 109.5 . . ?
H1A C1 H1B 109.5 . . ?
C2 C1 H1C 109.5 . . ?
H1A C1 H1C 109.5 . . ?
H1B C1 H1C 109.5 . . ?
C9 N2 C7 121.1(5) . . ?
C9 N2 C7' 118.5(5) . . ?
C9 N2 Fe1 128.3(2) . . ?
C7 N2 Fe1 108.3(5) . . ?
C7' N2 Fe1 111.9(4) . . ?
C11 O2 Fe1 131.3(2) . . ?
O1 C2 C3 124.7(3) . . ?
O1 C2 C1 114.1(3) . . ?
C3 C2 C1 121.2(3) . . ?
C2 C3 C4 125.8(3) . . ?
C2 C3 H3 117.1 . . ?
C4 C3 H3 117.1 . . ?
N1 C4 C3 122.1(3) . . ?
N1 C4 C5 121.2(4) . . ?
C3 C4 C5 116.6(3) . . ?
C4 C5 H5A 109.5 . . ?
C4 C5 H5B 109.5 . . ?
H5A C5 H5B 109.5 . . ?
C4 C5 H5C 109.5 . . ?
H5A C5 H5C 109.5 . . ?
H5B C5 H5C 109.5 . . ?
C7' C6 N1 113.3(5) . . ?
N1 C6 C7 113.9(4) . . ?
N1 C6 H6A 108.8 . . ?
C7 C6 H6A 108.8 . . ?
N1 C6 H6AB 108.8 . . ?
C7 C6 H6AB 108.8 . . ?
H6A C6 H6AB 107.7 . . ?
N2 C7 C6 106.1(8) . . ?
N2 C7 H7A 110.5 . . ?
C6 C7 H7A 110.5 . . ?
N2 C7 H7AB 110.5 . . ?
C6 C7 H7AB 110.5 . . ?
H7A C7 H7AB 108.7 . . ?
C6 C7' N2 113.7(7) . . ?
C6 C7' H7'1 108.8 . . ?
N2 C7' H7'1 108.8 . . ?
C6 C7' H7'2 108.8 . . ?
N2 C7' H7'2 108.8 . . ?
H7'1 C7' H7'2 107.7 . . ?
C9 C8 H8A 109.5 . . ?
C9 C8 H8B 109.5 . . ?
H8A C8 H8B 109.5 . . ?
C9 C8 H8C 109.5 . . ?
H8A C8 H8C 109.5 . . ?
H8B C8 H8C 109.5 . . ?
N2 C9 C10 122.3(3) . . ?
N2 C9 C8 120.7(3) . . ?
C10 C9 C8 117.0(3) . . ?
C11 C10 C9 126.0(3) . . ?
C11 C10 H10 117.0 . . ?
C9 C10 H10 117.0 . . ?
O2 C11 C10 124.3(3) . . ?
O2 C11 C12 114.8(3) . . ?
C10 C11 C12 120.9(3) . . ?
C11 C12 H12A 109.5 . . ?
C11 C12 H12B 109.5 . . ?
H12A C12 H12B 109.5 . . ?
C11 C12 H12C 109.5 . . ?
H12A C12 H12C 109.5 . . ?
H12B C12 H12C 109.5 . . ?

loop_
_geom_bond_atom_site_label_1
_geom_bond_atom_site_label_2
_geom_bond_distance
_geom_bond_site_symmetry_2
_geom_bond_publ_flag
Br1 Fe1 2.3862(6) . ?
O1 C2 1.292(4) . ?
O1 Fe1 1.918(2) . ?
Fe1 O2 1.9229(19) . ?
Fe1 N2 2.044(3) . ?
Fe1 N1 2.060(2) . ?
N1 C4 1.306(4) . ?
N1 C6 1.463(5) . ?
C1 C2 1.511(5) . ?
C1 H1A 0.9600 . ?
C1 H1B 0.9600 . ?
C1 H1C 0.9600 . ?
N2 C9 1.306(4) . ?
N2 C7 1.466(10) . ?
N2 C7' 1.531(10) . ?
O2 C11 1.294(4) . ?
C2 C3 1.355(5) . ?
C3 C4 1.417(5) . ?
C3 H3 0.9300 . ?
C4 C5 1.525(5) . ?
C5 H5A 0.9600 . ?
C5 H5B 0.9600 . ?
C5 H5C 0.9600 . ?
C6 C7' 1.345(10) . ?
C6 C7 1.548(15) . ?
C6 H6A 0.9700 . ?
C6 H6AB 0.9700 . ?
C7 H7A 0.9700 . ?
C7 H7AB 0.9700 . ?
C7' H7'1 0.9700 . ?
C7' H7'2 0.9700 . ?
C8 C9 1.524(5) . ?
C8 H8A 0.9600 . ?
C8 H8B 0.9600 . ?
C8 H8C 0.9600 . ?
C9 C10 1.401(5) . ?
C10 C11 1.361(5) . ?
C10 H10 0.9300 . ?
C11 C12 1.509(5) . ?
C12 H12A 0.9600 . ?
C12 H12B 0.9600 . ?
C12 H12C 0.9600 . ?

loop_
_geom_torsion_atom_site_label_1
_geom_torsion_atom_site_label_2
_geom_torsion_atom_site_label_3
_geom_torsion_atom_site_label_4
_geom_torsion
_geom_torsion_site_symmetry_1
_geom_torsion_site_symmetry_2
_geom_torsion_site_symmetry_3
_geom_torsion_site_symmetry_4
_geom_torsion_publ_flag
Fe1 O1 C2 C3 8.3(5) . . . . ?
Fe1 O1 C2 C1 -172.7(2) . . . . ?
O1 C2 C3 C4 -0.1(6) . . . . ?
C1 C2 C3 C4 -179.0(3) . . . . ?
C6 N1 C4 C3 178.8(4) . . . . ?
Fe1 N1 C4 C3 -5.8(5) . . . . ?
C6 N1 C4 C5 -0.2(5) . . . . ?
Fe1 N1 C4 C5 175.2(3) . . . . ?
C2 C3 C4 N1 -0.7(5) . . . . ?
C2 C3 C4 C5 178.4(4) . . . . ?
C4 N1 C6 C7' -146.4(9) . . . . ?
Fe1 N1 C6 C7' 37.6(10) . . . . ?
C4 N1 C6 C7 -177.7(9) . . . . ?
Fe1 N1 C6 C7 6.2(9) . . . . ?
C9 N2 C7 C6 148.5(6) . . . . ?
Fe1 N2 C7 C6 -47.2(13) . . . . ?
N1 C6 C7 N2 26.5(14) . . . . ?
N1 C6 C7' N2 -28.1(15) . . . . ?
C9 N2 C7' C6 174.2(9) . . . . ?
Fe1 N2 C7' C6 5.9(15) . . . . ?
C7 N2 C9 C10 161.8(11) . . . . ?
C7' N2 C9 C10 -165.3(8) . . . . ?
Fe1 N2 C9 C10 0.8(5) . . . . ?
C7 N2 C9 C8 -19.7(11) . . . . ?
C7' N2 C9 C8 13.2(9) . . . . ?
Fe1 N2 C9 C8 179.3(3) . . . . ?
N2 C9 C10 C11 0.4(6) . . . . ?
C8 C9 C10 C11 -178.2(4) . . . . ?
Fe1 O2 C11 C10 -7.0(5) . . . . ?
Fe1 O2 C11 C12 173.2(2) . . . . ?
C9 C10 C11 O2 2.6(6) . . . . ?
C9 C10 C11 C12 -177.7(3) . . . . ?
